data_4063435
loop_
_publ_author_name
'Volpe, Emily C.'
'Wolczanski, Peter T.'
'Lobkovsky, Emil B.'

_publ_section_title
;
 Aryl-Containing Pyridine-Imine and Azaallyl Chelates of Iron toward
 Strong Field Coordination Compounds
;
_journal_issue 2
_journal_name_full Organometallics
_journal_page_first 364
_journal_paper_doi 10.1021/om900793c
_journal_volume 29
_journal_year 2010
_chemical_formula_moiety 'C27 H47 Fe N2 P3'
_chemical_formula_sum 'C27 H47 Fe N2 P3'
_chemical_formula_weight 548.43
_chemical_name_systematic
; 
 ? 
;
_space_group_IT_number 14
_symmetry_cell_setting monoclinic
_symmetry_space_group_name_Hall '-P 2ybc'
_symmetry_space_group_name_H-M 'P 1 21/c 1'
_atom_sites_solution_hydrogens geom
_atom_sites_solution_primary direct
_atom_sites_solution_secondary difmap
_audit_creation_method SHELXL-97
_cell_angle_alpha 90.00
_cell_angle_beta 105.4310(10)
_cell_angle_gamma 90.00
_cell_formula_units_Z 4
_cell_length_a 16.9889(5)
_cell_length_b 9.3446(2)
_cell_length_c 19.4216(6)
_cell_measurement_reflns_used 5222
_cell_measurement_temperature 173(2)
_cell_measurement_theta_max 28.90
_cell_measurement_theta_min 2.49
_cell_volume 2972.12(14)
_computing_cell_refinement 'Bruker SAINT+'
_computing_data_collection 'Bruker APEX2'
_computing_data_reduction 'Bruker SAINT+'
_computing_molecular_graphics 'Bruker SHELXTL'
_computing_publication_material 'Bruker SHELXTL'
_computing_structure_refinement 'SHELXL-97 (Sheldrick, 1997)'
_computing_structure_solution 'SHELXS-97 (Sheldrick, 1990)'
_diffrn_ambient_temperature 173(2)
_diffrn_measured_fraction_theta_full 0.998
_diffrn_measured_fraction_theta_max 0.998
_diffrn_measurement_device_type 'Bruker X8 APEX II diffractometer'
_diffrn_measurement_method 'phi and omega scans'
_diffrn_radiation_monochromator graphite
_diffrn_radiation_source 'fine-focus sealed tube'
_diffrn_radiation_type MoK\a
_diffrn_radiation_wavelength 0.71073
_diffrn_reflns_av_R_equivalents 0.0413
_diffrn_reflns_av_sigmaI/netI 0.0545
_diffrn_reflns_limit_h_max 21
_diffrn_reflns_limit_h_min -23
_diffrn_reflns_limit_k_max 9
_diffrn_reflns_limit_k_min -13
_diffrn_reflns_limit_l_max 27
_diffrn_reflns_limit_l_min -27
_diffrn_reflns_number 23971
_diffrn_reflns_theta_full 30.03
_diffrn_reflns_theta_max 30.03
_diffrn_reflns_theta_min 2.18
_exptl_absorpt_coefficient_mu 0.686
_exptl_absorpt_correction_T_max 0.9041
_exptl_absorpt_correction_T_min 0.7709
_exptl_absorpt_correction_type multi-scan
_exptl_absorpt_process_details SADABS
_exptl_crystal_colour green
_exptl_crystal_density_diffrn 1.226
_exptl_crystal_density_method 'not measured'
_exptl_crystal_description block
_exptl_crystal_F_000 1176
_exptl_crystal_size_max 0.40
_exptl_crystal_size_mid 0.30
_exptl_crystal_size_min 0.15
_refine_diff_density_max 0.385
_refine_diff_density_min -0.382
_refine_diff_density_rms 0.067
_refine_ls_extinction_method none
_refine_ls_goodness_of_fit_ref 1.038
_refine_ls_hydrogen_treatment mixed
_refine_ls_matrix_type full
_refine_ls_number_parameters 343
_refine_ls_number_reflns 8674
_refine_ls_number_restraints 0
_refine_ls_restrained_S_all 1.038
_refine_ls_R_factor_all 0.0628
_refine_ls_R_factor_gt 0.0404
_refine_ls_shift/su_max 0.006
_refine_ls_shift/su_mean 0.000
_refine_ls_structure_factor_coef Fsqd
_refine_ls_weighting_details 'calc w=1/[\s^2^(Fo^2^)+(0.0458P)^2^+0.0000P] where P=(Fo^2^+2Fc^2^)/3'
_refine_ls_weighting_scheme calc
_refine_ls_wR_factor_gt 0.0920
_refine_ls_wR_factor_ref 0.1012
_reflns_number_gt 6343
_reflns_number_total 8674
_reflns_threshold_expression >2sigma(I)
_cod_data_source_file om900793c_si_002.cif
_cod_data_source_block ev8
_cod_depositor_comments
;
The following automatic conversions were performed:

'_symmetry_cell_setting' value 'Monoclinic' changed to 'monoclinic'
according to the built-in table from CIF Core dictionary named
'cif_core.dic' version 2.4.1 from 2010-06-29.

Automatic conversion script
Id: cif_fix_values 1673 2011-04-08 12:14:43Z adriana 
;
_cod_original_sg_symbol_H-M P2(1)/c
_cod_database_code 4063435

loop_
_symmetry_equiv_pos_as_xyz
'x, y, z'
'-x, y+1/2, -z+1/2'
'-x, -y, -z'
'x, -y-1/2, z-1/2'

loop_
_atom_site_label
_atom_site_type_symbol
_atom_site_fract_x
_atom_site_fract_y
_atom_site_fract_z
_atom_site_U_iso_or_equiv
_atom_site_adp_type
_atom_site_occupancy
_atom_site_symmetry_multiplicity
_atom_site_calc_flag
_atom_site_refinement_flags
_atom_site_disorder_assembly
_atom_site_disorder_group
Fe1 Fe 0.228604(12) 0.70644(2) 0.414818(9) 0.01768(5) Uani 1 1 d . . .
P1 P 0.28621(2) 0.55080(4) 0.500060(19) 0.02357(9) Uani 1 1 d . . .
P2 P 0.33814(2) 0.84396(4) 0.432214(19) 0.02370(9) Uani 1 1 d . . .
P3 P 0.16363(2) 0.83323(4) 0.31935(2) 0.02489(9) Uani 1 1 d . . .
N1 N 0.12567(7) 0.60068(13) 0.40007(6) 0.0227(3) Uani 1 1 d . . .
N2 N 0.05586(8) 0.81817(14) 0.52598(7) 0.0339(3) Uani 1 1 d . . .
C1 C 0.24685(9) 0.55483(14) 0.34639(7) 0.0198(3) Uani 1 1 d . . .
C2 C 0.31216(9) 0.51945(15) 0.31807(7) 0.0214(3) Uani 1 1 d . . .
H2 H 0.3573(10) 0.5790(16) 0.3287(7) 0.024(4) Uiso 1 1 d . . .
C3 C 0.31378(9) 0.40393(15) 0.27235(7) 0.0227(3) Uani 1 1 d . . .
C4 C 0.24416(10) 0.31794(15) 0.25225(8) 0.0279(4) Uani 1 1 d . . .
H4 H 0.2419(10) 0.2421(18) 0.2211(8) 0.035(5) Uiso 1 1 d . . .
C5 C 0.17715(10) 0.34688(16) 0.27765(8) 0.0282(4) Uani 1 1 d . . .
H5 H 0.1337(11) 0.2906(17) 0.2660(9) 0.039(5) Uiso 1 1 d . . .
C6 C 0.17848(9) 0.46066(15) 0.32476(7) 0.0235(3) Uani 1 1 d . . .
C7 C 0.11312(9) 0.49267(16) 0.35607(8) 0.0270(4) Uani 1 1 d . . .
H7 H 0.0671(10) 0.4379(15) 0.3498(8) 0.024(4) Uiso 1 1 d . . .
C8 C 0.07130(9) 0.64886(17) 0.43651(8) 0.0283(3) Uani 1 1 d . . .
H8 H 0.0197(10) 0.6004(16) 0.4284(8) 0.028(4) Uiso 1 1 d . . .
C9 C 0.10040(9) 0.76067(16) 0.48222(8) 0.0262(3) Uani 1 1 d . . .
C10 C 0.08828(11) 0.9219(2) 0.57527(9) 0.0393(4) Uani 1 1 d . . .
H10 H 0.0521(11) 0.9502(18) 0.6036(9) 0.041(5) Uiso 1 1 d . . .
C11 C 0.16285(11) 0.9741(2) 0.58090(9) 0.0401(4) Uani 1 1 d . . .
H11 H 0.1857(10) 1.0518(17) 0.6144(8) 0.034(5) Uiso 1 1 d . . .
C12 C 0.20854(10) 0.92211(18) 0.53367(8) 0.0320(4) Uani 1 1 d . . .
H12 H 0.2582(12) 0.9687(18) 0.5397(9) 0.049(5) Uiso 1 1 d . . .
C13 C 0.18133(9) 0.81641(16) 0.48375(7) 0.0242(3) Uani 1 1 d . . .
C14 C 0.39030(10) 0.37726(17) 0.24720(8) 0.0291(4) Uani 1 1 d . . .
C15 C 0.40805(13) 0.5117(2) 0.20809(10) 0.0555(6) Uani 1 1 d . . .
H15A H 0.4165 0.5937 0.2407 0.083 Uiso 1 1 calc R . .
H15B H 0.3617 0.5310 0.1668 0.083 Uiso 1 1 calc R . .
H15C H 0.4573 0.4961 0.1919 0.083 Uiso 1 1 calc R . .
C16 C 0.46319(12) 0.3495(2) 0.31105(10) 0.0548(6) Uani 1 1 d . . .
H16A H 0.4695 0.4295 0.3447 0.082 Uiso 1 1 calc R . .
H16B H 0.5128 0.3402 0.2947 0.082 Uiso 1 1 calc R . .
H16C H 0.4542 0.2609 0.3349 0.082 Uiso 1 1 calc R . .
C17 C 0.38210(13) 0.2506(2) 0.19648(11) 0.0647(6) Uani 1 1 d . . .
H17A H 0.4340 0.2353 0.1846 0.097 Uiso 1 1 calc R . .
H17B H 0.3391 0.2704 0.1527 0.097 Uiso 1 1 calc R . .
H17C H 0.3679 0.1647 0.2195 0.097 Uiso 1 1 calc R . .
C18 C -0.02495(11) 0.7590(2) 0.52239(11) 0.0500(5) Uani 1 1 d . . .
H18A H -0.0481 0.8081 0.5571 0.075 Uiso 1 1 calc R . .
H18B H -0.0200 0.6566 0.5335 0.075 Uiso 1 1 calc R . .
H18C H -0.0609 0.7728 0.4742 0.075 Uiso 1 1 calc R . .
C19 C 0.22675(11) 0.38844(17) 0.50305(9) 0.0395(4) Uani 1 1 d . . .
H19A H 0.2566 0.3272 0.5423 0.059 Uiso 1 1 calc R . .
H19B H 0.2180 0.3367 0.4578 0.059 Uiso 1 1 calc R . .
H19C H 0.1739 0.4146 0.5107 0.059 Uiso 1 1 calc R . .
C20 C 0.30478(11) 0.60262(18) 0.59413(7) 0.0359(4) Uani 1 1 d . . .
H20A H 0.2528 0.6270 0.6041 0.054 Uiso 1 1 calc R . .
H20B H 0.3412 0.6858 0.6038 0.054 Uiso 1 1 calc R . .
H20C H 0.3303 0.5227 0.6247 0.054 Uiso 1 1 calc R . .
C21 C 0.38314(10) 0.46508(19) 0.49932(8) 0.0372(4) Uani 1 1 d . . .
H21A H 0.4242 0.5388 0.4993 0.056 Uiso 1 1 calc R . .
H21B H 0.3752 0.4058 0.4564 0.056 Uiso 1 1 calc R . .
H21C H 0.4018 0.4049 0.5419 0.056 Uiso 1 1 calc R . .
C22 C 0.41307(10) 0.84907(19) 0.52046(9) 0.0369(4) Uani 1 1 d . . .
H22A H 0.4356 0.7531 0.5329 0.055 Uiso 1 1 calc R . .
H22B H 0.3861 0.8815 0.5565 0.055 Uiso 1 1 calc R . .
H22C H 0.4573 0.9153 0.5189 0.055 Uiso 1 1 calc R . .
C23 C 0.41399(10) 0.82425(18) 0.38052(9) 0.0363(4) Uani 1 1 d . . .
H23A H 0.4522 0.9050 0.3908 0.054 Uiso 1 1 calc R . .
H23B H 0.3861 0.8227 0.3294 0.054 Uiso 1 1 calc R . .
H23C H 0.4441 0.7346 0.3939 0.054 Uiso 1 1 calc R . .
C24 C 0.32295(11) 1.03954(17) 0.42084(9) 0.0387(4) Uani 1 1 d . . .
H24A H 0.3755 1.0884 0.4385 0.058 Uiso 1 1 calc R . .
H24B H 0.2852 1.0721 0.4479 0.058 Uiso 1 1 calc R . .
H24C H 0.3001 1.0616 0.3701 0.058 Uiso 1 1 calc R . .
C25 C 0.21668(12) 0.8849(2) 0.25220(8) 0.0417(5) Uani 1 1 d . . .
H25A H 0.2373 0.7990 0.2338 0.063 Uiso 1 1 calc R . .
H25B H 0.2625 0.9482 0.2741 0.063 Uiso 1 1 calc R . .
H25C H 0.1786 0.9351 0.2128 0.063 Uiso 1 1 calc R . .
C26 C 0.11321(12) 0.99983(18) 0.33411(9) 0.0406(5) Uani 1 1 d . . .
H26A H 0.1544 1.0682 0.3598 0.061 Uiso 1 1 calc R . .
H26B H 0.0746 0.9795 0.3624 0.061 Uiso 1 1 calc R . .
H26C H 0.0838 1.0407 0.2880 0.061 Uiso 1 1 calc R . .
C27 C 0.07489(11) 0.7481(2) 0.25794(9) 0.0418(5) Uani 1 1 d . . .
H27A H 0.0511 0.8137 0.2185 0.063 Uiso 1 1 calc R . .
H27B H 0.0340 0.7254 0.2836 0.063 Uiso 1 1 calc R . .
H27C H 0.0921 0.6599 0.2389 0.063 Uiso 1 1 calc R . .

loop_
_atom_site_aniso_label
_atom_site_aniso_U_11
_atom_site_aniso_U_22
_atom_site_aniso_U_33
_atom_site_aniso_U_23
_atom_site_aniso_U_13
_atom_site_aniso_U_12
Fe1 0.01404(9) 0.01957(10) 0.01954(8) 0.00038(7) 0.00467(7) -0.00135(8)
P1 0.02072(18) 0.02668(19) 0.02240(16) 0.00324(14) 0.00413(14) 0.00161(16)
P2 0.01999(18) 0.02516(19) 0.02716(17) -0.00507(14) 0.00835(14) -0.00516(16)
P3 0.02328(19) 0.02482(19) 0.02603(17) 0.00532(14) 0.00560(14) 0.00240(16)
N1 0.0164(6) 0.0251(6) 0.0267(5) 0.0044(5) 0.0058(5) -0.0017(5)
N2 0.0311(7) 0.0333(7) 0.0452(7) 0.0058(6) 0.0242(6) 0.0056(6)
C1 0.0194(7) 0.0195(7) 0.0188(6) 0.0008(5) 0.0019(5) -0.0026(6)
C2 0.0199(7) 0.0216(7) 0.0218(6) -0.0021(5) 0.0038(5) -0.0042(6)
C3 0.0241(7) 0.0221(7) 0.0204(6) 0.0002(5) 0.0033(5) 0.0024(6)
C4 0.0367(9) 0.0202(7) 0.0246(7) -0.0040(6) 0.0045(6) -0.0021(7)
C5 0.0285(8) 0.0243(7) 0.0288(7) -0.0018(6) 0.0022(6) -0.0096(7)
C6 0.0218(7) 0.0230(7) 0.0237(6) 0.0015(5) 0.0023(5) -0.0050(6)
C7 0.0185(7) 0.0280(8) 0.0324(7) 0.0024(6) 0.0033(6) -0.0077(6)
C8 0.0173(7) 0.0301(8) 0.0408(8) 0.0055(6) 0.0134(6) -0.0032(6)
C9 0.0239(7) 0.0264(7) 0.0316(7) 0.0085(6) 0.0130(6) 0.0059(6)
C10 0.0426(10) 0.0453(10) 0.0382(8) 0.0016(7) 0.0253(7) 0.0133(8)
C11 0.0394(10) 0.0489(11) 0.0351(8) -0.0110(7) 0.0154(7) 0.0070(9)
C12 0.0265(8) 0.0394(9) 0.0321(7) -0.0082(7) 0.0111(6) 0.0003(7)
C13 0.0212(7) 0.0281(8) 0.0248(6) 0.0036(5) 0.0089(5) 0.0040(6)
C14 0.0291(8) 0.0315(8) 0.0262(7) -0.0080(6) 0.0064(6) 0.0034(7)
C15 0.0560(12) 0.0649(13) 0.0579(11) 0.0057(10) 0.0366(9) 0.0047(11)
C16 0.0338(10) 0.0787(15) 0.0456(10) -0.0163(10) -0.0005(8) 0.0200(10)
C17 0.0484(12) 0.0784(14) 0.0707(12) -0.0487(11) 0.0217(10) -0.0025(11)
C18 0.0452(10) 0.0411(10) 0.0805(12) 0.0049(9) 0.0465(9) 0.0032(9)
C19 0.0390(10) 0.0319(9) 0.0433(9) 0.0167(7) 0.0037(8) -0.0011(8)
C20 0.0432(10) 0.0414(9) 0.0229(7) 0.0051(6) 0.0082(6) 0.0045(8)
C21 0.0284(9) 0.0456(10) 0.0356(8) 0.0065(7) 0.0050(7) 0.0136(8)
C22 0.0272(8) 0.0452(10) 0.0359(8) -0.0081(7) 0.0041(7) -0.0127(8)
C23 0.0295(8) 0.0394(9) 0.0454(9) -0.0131(7) 0.0197(7) -0.0152(7)
C24 0.0370(9) 0.0272(8) 0.0523(10) -0.0054(7) 0.0128(8) -0.0070(8)
C25 0.0468(11) 0.0483(10) 0.0320(8) 0.0129(7) 0.0137(7) 0.0040(9)
C26 0.0412(10) 0.0292(8) 0.0507(10) 0.0081(7) 0.0112(8) 0.0125(8)
C27 0.0339(10) 0.0419(10) 0.0376(9) 0.0082(7) -0.0116(8) 0.0019(8)

loop_
_atom_type_symbol
_atom_type_description
_atom_type_scat_dispersion_real
_atom_type_scat_dispersion_imag
_atom_type_scat_source
C C 0.0033 0.0016 'International Tables Vol C Tables 4.2.6.8 and 6.1.1.4'
H H 0.0000 0.0000 'International Tables Vol C Tables 4.2.6.8 and 6.1.1.4'
N N 0.0061 0.0033 'International Tables Vol C Tables 4.2.6.8 and 6.1.1.4'
P P 0.1023 0.0942 'International Tables Vol C Tables 4.2.6.8 and 6.1.1.4'
Fe Fe 0.3463 0.8444 'International Tables Vol C Tables 4.2.6.8 and 6.1.1.4'

loop_
_geom_angle_atom_site_label_1
_geom_angle_atom_site_label_2
_geom_angle_atom_site_label_3
_geom_angle
_geom_angle_site_symmetry_1
_geom_angle_site_symmetry_3
_geom_angle_publ_flag
N1 Fe1 C13 81.76(6) . . ?
N1 Fe1 C1 80.66(5) . . ?
C13 Fe1 C1 162.04(6) . . ?
N1 Fe1 P2 174.66(4) . . ?
C13 Fe1 P2 94.02(4) . . ?
C1 Fe1 P2 103.74(4) . . ?
N1 Fe1 P1 88.73(3) . . ?
C13 Fe1 P1 90.76(4) . . ?
C1 Fe1 P1 85.24(4) . . ?
P2 Fe1 P1 94.615(16) . . ?
N1 Fe1 P3 85.49(3) . . ?
C13 Fe1 P3 94.86(4) . . ?
C1 Fe1 P3 87.38(4) . . ?
P2 Fe1 P3 91.636(16) . . ?
P1 Fe1 P3 171.288(17) . . ?
C19 P1 C21 98.18(8) . . ?
C19 P1 C20 97.88(8) . . ?
C21 P1 C20 101.90(8) . . ?
C19 P1 Fe1 115.33(5) . . ?
C21 P1 Fe1 119.84(6) . . ?
C20 P1 Fe1 119.57(6) . . ?
C23 P2 C22 95.69(8) . . ?
C23 P2 C24 97.43(8) . . ?
C22 P2 C24 97.19(8) . . ?
C23 P2 Fe1 122.74(5) . . ?
C22 P2 Fe1 120.11(6) . . ?
C24 P2 Fe1 118.06(6) . . ?
C26 P3 C27 97.59(9) . . ?
C26 P3 C25 103.03(9) . . ?
C27 P3 C25 97.23(9) . . ?
C26 P3 Fe1 117.98(6) . . ?
C27 P3 Fe1 116.70(6) . . ?
C25 P3 Fe1 120.16(6) . . ?
C7 N1 C8 125.03(13) . . ?
C7 N1 Fe1 118.03(11) . . ?
C8 N1 Fe1 116.93(10) . . ?
C10 N2 C9 121.21(14) . . ?
C10 N2 C18 119.84(15) . . ?
C9 N2 C18 118.81(14) . . ?
C2 C1 C6 113.93(12) . . ?
C2 C1 Fe1 134.30(10) . . ?
C6 C1 Fe1 111.72(11) . . ?
C3 C2 C1 125.48(13) . . ?
C4 C3 C2 117.50(14) . . ?
C4 C3 C14 123.14(13) . . ?
C2 C3 C14 119.35(13) . . ?
C5 C4 C3 120.27(13) . . ?
C4 C5 C6 120.70(14) . . ?
C5 C6 C1 122.07(14) . . ?
C5 C6 C7 123.84(14) . . ?
C1 C6 C7 114.09(13) . . ?
N1 C7 C6 115.48(13) . . ?
C9 C8 N1 113.84(13) . . ?
C8 C9 N2 121.91(14) . . ?
C8 C9 C13 117.27(14) . . ?
N2 C9 C13 120.82(13) . . ?
C11 C10 N2 120.80(16) . . ?
C10 C11 C12 119.14(16) . . ?
C13 C12 C11 123.81(16) . . ?
C12 C13 C9 114.07(14) . . ?
C12 C13 Fe1 135.70(12) . . ?
C9 C13 Fe1 110.08(10) . . ?
C17 C14 C16 107.99(15) . . ?
C17 C14 C3 113.27(14) . . ?
C16 C14 C3 110.15(13) . . ?
C17 C14 C15 108.14(15) . . ?
C16 C14 C15 108.50(16) . . ?
C3 C14 C15 108.68(14) . . ?

loop_
_geom_bond_atom_site_label_1
_geom_bond_atom_site_label_2
_geom_bond_distance
_geom_bond_site_symmetry_2
_geom_bond_publ_flag
Fe1 N1 1.9622(12) . ?
Fe1 C13 2.0163(15) . ?
Fe1 C1 2.0220(14) . ?
Fe1 P2 2.2122(4) . ?
Fe1 P1 2.2252(4) . ?
Fe1 P3 2.2295(4) . ?
P1 C19 1.8323(17) . ?
P1 C21 1.8347(17) . ?
P1 C20 1.8345(15) . ?
P2 C23 1.8414(18) . ?
P2 C22 1.8437(15) . ?
P2 C24 1.8507(17) . ?
P3 C26 1.8357(17) . ?
P3 C27 1.8359(17) . ?
P3 C25 1.8362(18) . ?
N1 C7 1.3028(19) . ?
N1 C8 1.380(2) . ?
N2 C10 1.371(2) . ?
N2 C9 1.388(2) . ?
N2 C18 1.464(2) . ?
C1 C2 1.403(2) . ?
C1 C6 1.4283(19) . ?
C2 C3 1.4028(19) . ?
C3 C4 1.397(2) . ?
C3 C14 1.526(2) . ?
C4 C5 1.382(2) . ?
C5 C6 1.399(2) . ?
C6 C7 1.432(2) . ?
C8 C9 1.375(2) . ?
C9 C13 1.463(2) . ?
C10 C11 1.335(3) . ?
C11 C12 1.435(2) . ?
C12 C13 1.375(2) . ?
C14 C17 1.522(2) . ?
C14 C16 1.524(2) . ?
C14 C15 1.539(3) . ?
